data_7016869
loop_
_publ_author_name
'Cao, Thi-Phuong-Anh'
'Labouille, St\'ephanie'
'Auffrant, Audrey'
'Jean, Yves'
'Le Goff, Xavier F.'
'Le Floch, Pascal'

_publ_section_title
;
 Pd(ii) and Ni(ii) complexes featuring a "phosphasalen" ligand:
 synthesis and DFT study.
;
_journal_issue 39
_journal_name_full 'Dalton transactions (Cambridge, England : 2003)'
_journal_page_first 10029
_journal_page_last 10037
_journal_paper_doi 10.1039/c1dt10906e
_journal_volume 40
_journal_year 2011
_chemical_formula_moiety 'C38 H32 N2 O2 P2 Pd, 4(C H2 Cl2)'
_chemical_formula_sum 'C42 H40 Cl8 N2 O2 P2 Pd'
_chemical_formula_weight 1056.70
_chemical_name_systematic
;
?
;
_space_group_IT_number 33
_symmetry_cell_setting orthorhombic
_symmetry_space_group_name_Hall 'P 2c -2n'
_symmetry_space_group_name_H-M 'P n a 21'
_atom_sites_solution_hydrogens geom
_atom_sites_solution_primary direct
_atom_sites_solution_secondary difmap
_audit_creation_method SHELXL-97
_cell_angle_alpha 90.00
_cell_angle_beta 90.00
_cell_angle_gamma 90.00
_cell_formula_units_Z 4
_cell_length_a 23.441(1)
_cell_length_b 10.218(1)
_cell_length_c 19.401(1)
_cell_measurement_reflns_used 7363
_cell_measurement_temperature 150.0(1)
_cell_measurement_theta_max 30.034
_cell_measurement_theta_min 0.998
_cell_volume 4646.9(6)
_computing_structure_refinement 'SHELXL-97 (Sheldrick, 1997)'
_computing_structure_solution 'SHELXS-97 (Sheldrick, 1990)'
_diffrn_ambient_temperature 150.0(1)
_diffrn_measured_fraction_theta_full 0.998
_diffrn_measured_fraction_theta_max 0.998
_diffrn_measurement_device_type KappaCCD
_diffrn_measurement_method 'phi and omega scans'
_diffrn_radiation_monochromator graphite
_diffrn_radiation_source 'fine-focus sealed tube'
_diffrn_radiation_type MoK\a
_diffrn_radiation_wavelength 0.71069
_diffrn_reflns_av_R_equivalents 0.0323
_diffrn_reflns_av_sigmaI/netI 0.0412
_diffrn_reflns_limit_h_max 31
_diffrn_reflns_limit_h_min -33
_diffrn_reflns_limit_k_max 14
_diffrn_reflns_limit_k_min -10
_diffrn_reflns_limit_l_max 20
_diffrn_reflns_limit_l_min -27
_diffrn_reflns_number 44198
_diffrn_reflns_theta_full 30.02
_diffrn_reflns_theta_max 30.02
_diffrn_reflns_theta_min 2.73
_exptl_absorpt_coefficient_mu 0.965
_exptl_absorpt_correction_T_max 0.8608
_exptl_absorpt_correction_T_min 0.7738
_exptl_absorpt_correction_type multi-scan
_exptl_crystal_colour Orange
_exptl_crystal_density_diffrn 1.510
_exptl_crystal_density_method 'not measured'
_exptl_crystal_description Block
_exptl_crystal_F_000 2136
_exptl_crystal_size_max 0.28
_exptl_crystal_size_mid 0.18
_exptl_crystal_size_min 0.16
_refine_diff_density_max 1.382
_refine_diff_density_min -0.874
_refine_diff_density_rms 0.082
_refine_ls_abs_structure_details 'Flack H D (1983), Acta Cryst. A39, 876-881'
_refine_ls_abs_structure_Flack 0.38(2)
_refine_ls_extinction_method none
_refine_ls_goodness_of_fit_ref 1.092
_refine_ls_hydrogen_treatment constr
_refine_ls_matrix_type full
_refine_ls_number_parameters 515
_refine_ls_number_reflns 12183
_refine_ls_number_restraints 1
_refine_ls_restrained_S_all 1.092
_refine_ls_R_factor_all 0.0564
_refine_ls_R_factor_gt 0.0432
_refine_ls_shift/su_max 0.001
_refine_ls_shift/su_mean 0.000
_refine_ls_structure_factor_coef Fsqd
_refine_ls_weighting_details 'calc w=1/[\s^2^(Fo^2^)+(0.0609P)^2^+1.4946P] where P=(Fo^2^+2Fc^2^)/3'
_refine_ls_weighting_scheme calc
_refine_ls_wR_factor_gt 0.1104
_refine_ls_wR_factor_ref 0.1165
_reflns_number_gt 10068
_reflns_number_total 12183
_reflns_threshold_expression >2sigma(I)
_cod_data_source_file c1dt10906e.txt
_cod_data_source_block pa236
_cod_depositor_comments
;
The following automatic conversions were performed:

'_symmetry_cell_setting' value 'Orthorhombic' changed to
'orthorhombic' according to
/home/saulius/struct/CIF-dictionaries/cif_core.dic dictionary named
'cif_core.dic' version 2.4.1 from 2010-06-29.

Automatic conversion script
Id: cif_fix_values 1715 2011-07-08 13:25:40Z adriana 
;
_cod_original_sg_symbol_H-M 'Pna21 '
_cod_database_code 7016869

loop_
_symmetry_equiv_pos_as_xyz
'x, y, z'
'-x, -y, z+1/2'
'-x+1/2, y+1/2, z+1/2'
'x+1/2, -y+1/2, z'

loop_
_atom_site_label
_atom_site_type_symbol
_atom_site_fract_x
_atom_site_fract_y
_atom_site_fract_z
_atom_site_U_iso_or_equiv
_atom_site_adp_type
_atom_site_occupancy
_atom_site_symmetry_multiplicity
_atom_site_calc_flag
_atom_site_refinement_flags
Pd1 Pd -0.622128(9) -0.18491(2) -0.399426(18) 0.02560(7) Uani 1 1 d .
P1 P -0.74263(3) -0.30002(8) -0.41082(5) 0.0269(2) Uani 1 1 d .
P2 P -0.50123(3) -0.29650(8) -0.38933(5) 0.0263(2) Uani 1 1 d .
O1 O -0.67763(10) -0.0390(2) -0.42248(13) 0.0331(6) Uani 1 1 d .
O2 O -0.56668(10) -0.0367(2) -0.37795(14) 0.0340(6) Uani 1 1 d .
N1 N -0.67556(12) -0.3343(3) -0.41988(17) 0.0309(7) Uani 1 1 d .
N2 N -0.56790(11) -0.3319(3) -0.37656(17) 0.0281(6) Uani 1 1 d .
C1 C -0.65388(13) -0.4557(3) -0.3873(3) 0.0382(10) Uani 1 1 d .
H1A H -0.6730 -0.5336 -0.4069 0.046 Uiso 1 1 calc R
H1B H -0.6605 -0.4540 -0.3369 0.046 Uiso 1 1 calc R
C2 C -0.59039(13) -0.4579(3) -0.4033(3) 0.0348(7) Uani 1 1 d .
H2A H -0.5716 -0.5327 -0.3800 0.042 Uiso 1 1 calc R
H2B H -0.5839 -0.4651 -0.4535 0.042 Uiso 1 1 calc R
C3 C -0.75794(14) -0.1649(4) -0.4654(2) 0.0285(7) Uani 1 1 d .
C4 C -0.72226(14) -0.0521(4) -0.46287(19) 0.0305(7) Uani 1 1 d .
C5 C -0.73813(15) 0.0544(4) -0.5056(2) 0.0342(8) Uani 1 1 d .
H5 H -0.7161 0.1324 -0.5045 0.041 Uiso 1 1 calc R
C6 C -0.78488(16) 0.0473(4) -0.5487(2) 0.0361(8) Uani 1 1 d .
H6 H -0.7946 0.1209 -0.5762 0.043 Uiso 1 1 calc R
C7 C -0.81793(16) -0.0652(4) -0.5526(2) 0.0359(9) Uani 1 1 d .
H7 H -0.8491 -0.0698 -0.5839 0.043 Uiso 1 1 calc R
C8 C -0.80503(15) -0.1705(4) -0.5107(2) 0.0330(8) Uani 1 1 d .
H8 H -0.8280 -0.2471 -0.5123 0.040 Uiso 1 1 calc R
C9 C -0.78415(14) -0.4375(4) -0.4392(2) 0.0301(7) Uani 1 1 d .
C10 C -0.76754(16) -0.5006(4) -0.5012(2) 0.0384(9) Uani 1 1 d .
H10 H -0.7344 -0.4723 -0.5251 0.046 Uiso 1 1 calc R
C11 C -0.79924(19) -0.6025(5) -0.5267(3) 0.0475(10) Uani 1 1 d .
H11 H -0.7877 -0.6451 -0.5680 0.057 Uiso 1 1 calc R
C12 C -0.84823(18) -0.6438(4) -0.4924(2) 0.0442(10) Uani 1 1 d .
H12 H -0.8701 -0.7141 -0.5104 0.053 Uiso 1 1 calc R
C13 C -0.86505(16) -0.5825(4) -0.4323(2) 0.0393(9) Uani 1 1 d .
H13 H -0.8985 -0.6112 -0.4092 0.047 Uiso 1 1 calc R
C14 C -0.83370(12) -0.4799(3) -0.4054(2) 0.0325(7) Uani 1 1 d .
H14 H -0.8457 -0.4382 -0.3641 0.039 Uiso 1 1 calc R
C15 C -0.76476(13) -0.2638(4) -0.3230(2) 0.0286(8) Uani 1 1 d .
C16 C -0.76420(16) -0.3631(4) -0.2732(2) 0.0363(8) Uani 1 1 d .
H16 H -0.7530 -0.4494 -0.2853 0.044 Uiso 1 1 calc R
C17 C -0.78001(17) -0.3347(5) -0.2065(2) 0.0463(11) Uani 1 1 d .
H17 H -0.7803 -0.4024 -0.1729 0.056 Uiso 1 1 calc R
C18 C -0.79532(18) -0.2097(6) -0.1878(2) 0.0513(13) Uani 1 1 d .
H18 H -0.8056 -0.1910 -0.1415 0.062 Uiso 1 1 calc R
C19 C -0.79567(19) -0.1100(5) -0.2375(2) 0.0454(10) Uani 1 1 d .
H19 H -0.8063 -0.0235 -0.2250 0.054 Uiso 1 1 calc R
C20 C -0.78050(16) -0.1378(4) -0.3045(2) 0.0369(9) Uani 1 1 d .
H20 H -0.7808 -0.0703 -0.3382 0.044 Uiso 1 1 calc R
C21 C -0.48576(14) -0.1586(4) -0.3368(2) 0.0287(7) Uani 1 1 d .
C22 C -0.52169(14) -0.0479(3) -0.33807(19) 0.0279(7) Uani 1 1 d .
C23 C -0.50700(15) 0.0580(4) -0.2944(2) 0.0355(8) Uani 1 1 d .
H23 H -0.5299 0.1347 -0.2949 0.043 Uiso 1 1 calc R
C24 C -0.46052(15) 0.0528(4) -0.2514(2) 0.0362(8) Uani 1 1 d .
H24 H -0.4518 0.1257 -0.2229 0.043 Uiso 1 1 calc R
C25 C -0.42571(16) -0.0591(4) -0.2491(2) 0.0364(8) Uani 1 1 d .
H25 H -0.3939 -0.0626 -0.2189 0.044 Uiso 1 1 calc R
C26 C -0.43841(15) -0.1638(4) -0.2914(2) 0.0317(8) Uani 1 1 d .
H26 H -0.4152 -0.2400 -0.2901 0.038 Uiso 1 1 calc R
C27 C -0.45811(13) -0.4330(3) -0.36161(19) 0.0279(7) Uani 1 1 d .
C28 C -0.41069(11) -0.4757(3) -0.3982(2) 0.0305(6) Uani 1 1 d .
H28 H -0.3997 -0.4327 -0.4396 0.037 Uiso 1 1 calc R
C29 C -0.37969(14) -0.5810(4) -0.3742(2) 0.0371(9) Uani 1 1 d .
H29 H -0.3476 -0.6110 -0.3995 0.045 Uiso 1 1 calc R
C30 C -0.39487(17) -0.6435(4) -0.3136(2) 0.0418(9) Uani 1 1 d .
H30 H -0.3736 -0.7167 -0.2978 0.050 Uiso 1 1 calc R
C31 C -0.44144(17) -0.5985(4) -0.2759(2) 0.0392(9) Uani 1 1 d .
H31 H -0.4515 -0.6392 -0.2336 0.047 Uiso 1 1 calc R
C32 C -0.47287(15) -0.4945(4) -0.3005(2) 0.0356(8) Uani 1 1 d .
H32 H -0.5050 -0.4646 -0.2752 0.043 Uiso 1 1 calc R
C33 C -0.48170(14) -0.2599(4) -0.4766(2) 0.0332(9) Uani 1 1 d .
C34 C -0.48285(15) -0.3577(5) -0.5279(2) 0.0372(9) Uani 1 1 d .
H34 H -0.4927 -0.4451 -0.5163 0.045 Uiso 1 1 calc R
C35 C -0.46953(18) -0.3250(5) -0.5954(2) 0.0462(11) Uani 1 1 d .
H35 H -0.4702 -0.3910 -0.6299 0.055 Uiso 1 1 calc R
C36 C -0.45541(19) -0.1986(5) -0.6134(2) 0.0482(11) Uani 1 1 d .
H36 H -0.4459 -0.1781 -0.6597 0.058 Uiso 1 1 calc R
C37 C -0.4552(2) -0.1021(6) -0.5636(3) 0.0583(13) Uani 1 1 d .
H37 H -0.4456 -0.0147 -0.5758 0.070 Uiso 1 1 calc R
C38 C -0.46869(19) -0.1317(4) -0.4963(2) 0.0413(9) Uani 1 1 d .
H38 H -0.4692 -0.0640 -0.4628 0.050 Uiso 1 1 calc R
Cl1 Cl -0.63419(7) -0.10244(19) -0.19540(9) 0.0864(5) Uani 1 1 d .
Cl2 Cl -0.58511(13) -0.3470(2) -0.15316(14) 0.1422(12) Uani 1 1 d .
C39 C -0.5812(3) -0.2199(6) -0.2076(3) 0.0767(17) Uani 1 1 d .
H39A H -0.5837 -0.2532 -0.2554 0.092 Uiso 1 1 calc R
H39B H -0.5434 -0.1776 -0.2022 0.092 Uiso 1 1 calc R
Cl3 Cl -0.63974(8) 0.28228(16) -0.25945(10) 0.0889(6) Uani 1 1 d .
Cl4 Cl -0.74085(5) 0.24213(14) -0.34253(9) 0.0632(4) Uani 1 1 d .
C40 C -0.6821(2) 0.1665(5) -0.3008(3) 0.0603(14) Uani 1 1 d .
H40A H -0.6964 0.1024 -0.2666 0.072 Uiso 1 1 calc R
H40B H -0.6590 0.1187 -0.3352 0.072 Uiso 1 1 calc R
Cl5 Cl -0.82363(10) 0.3021(2) -0.15136(11) 0.1086(7) Uani 1 1 d .
Cl6 Cl -0.87751(5) 0.06709(18) -0.10031(7) 0.0702(4) Uani 1 1 d .
C41 C -0.8676(2) 0.2360(7) -0.0862(3) 0.0702(16) Uani 1 1 d .
H41A H -0.8496 0.2500 -0.0406 0.084 Uiso 1 1 calc R
H41B H -0.9050 0.2810 -0.0864 0.084 Uiso 1 1 calc R
Cl7 Cl -0.91589(11) -0.3328(3) -0.07259(12) 0.1442(11) Uani 1 1 d .
Cl8 Cl -0.99253(5) -0.25153(14) 0.03698(9) 0.0660(4) Uani 1 1 d .
C42 C -0.9247(3) -0.3125(6) 0.0129(3) 0.0709(16) Uani 1 1 d .
H42A H -0.8951 -0.2515 0.0299 0.085 Uiso 1 1 calc R
H42B H -0.9187 -0.3978 0.0360 0.085 Uiso 1 1 calc R

loop_
_atom_site_aniso_label
_atom_site_aniso_U_11
_atom_site_aniso_U_22
_atom_site_aniso_U_33
_atom_site_aniso_U_23
_atom_site_aniso_U_13
_atom_site_aniso_U_12
Pd1 0.02251(9) 0.02461(11) 0.02968(12) 0.00074(15) 0.00134(10) 0.00072(8)
P1 0.0216(3) 0.0277(4) 0.0314(6) 0.0007(4) 0.0017(3) 0.0004(3)
P2 0.0220(3) 0.0277(4) 0.0293(6) 0.0011(4) 0.0011(3) 0.0016(3)
O1 0.0274(11) 0.0276(13) 0.0443(16) -0.0008(11) -0.0038(10) 0.0048(9)
O2 0.0301(11) 0.0281(13) 0.0437(16) 0.0002(11) -0.0076(10) -0.0010(9)
N1 0.0205(11) 0.0281(15) 0.044(2) -0.0008(13) -0.0022(11) -0.0015(10)
N2 0.0234(12) 0.0245(14) 0.0363(17) -0.0003(12) 0.0036(10) 0.0019(10)
C1 0.0243(13) 0.0284(17) 0.062(3) 0.002(2) 0.0000(17) -0.0003(11)
C2 0.0305(14) 0.0250(15) 0.049(2) 0.001(2) 0.0003(19) 0.0018(11)
C3 0.0258(15) 0.0298(19) 0.030(2) 0.0011(15) 0.0035(13) 0.0017(13)
C4 0.0289(16) 0.0325(19) 0.0299(19) -0.0009(16) 0.0011(13) 0.0027(13)
C5 0.0324(17) 0.032(2) 0.038(2) 0.0047(17) 0.0014(14) -0.0013(14)
C6 0.0372(18) 0.041(2) 0.030(2) 0.0074(17) 0.0027(15) 0.0051(16)
C7 0.0330(18) 0.044(2) 0.030(2) 0.0053(18) 0.0000(15) 0.0032(16)
C8 0.0234(15) 0.035(2) 0.040(2) -0.0032(17) 0.0012(14) -0.0022(13)
C9 0.0261(15) 0.0313(19) 0.0329(19) 0.0040(16) 0.0000(14) -0.0016(13)
C10 0.0353(19) 0.037(2) 0.043(2) -0.0050(19) 0.0071(16) -0.0046(16)
C11 0.049(2) 0.043(2) 0.050(3) -0.004(2) 0.009(2) -0.0028(19)
C12 0.043(2) 0.039(2) 0.051(3) -0.003(2) -0.0054(18) -0.0098(17)
C13 0.0278(16) 0.041(2) 0.049(2) 0.0054(19) -0.0038(15) -0.0041(15)
C14 0.0240(13) 0.0368(17) 0.037(2) 0.001(2) 0.0023(17) -0.0008(11)
C15 0.0228(15) 0.0346(19) 0.028(2) 0.0023(16) -0.0026(13) 0.0004(13)
C16 0.0340(18) 0.042(2) 0.032(2) 0.0038(18) -0.0036(15) -0.0019(16)
C17 0.041(2) 0.060(3) 0.038(2) 0.009(2) -0.0044(18) -0.0113(19)
C18 0.037(2) 0.086(4) 0.031(2) -0.009(2) 0.0020(17) -0.009(2)
C19 0.045(2) 0.055(3) 0.037(2) -0.007(2) 0.0032(18) 0.002(2)
C20 0.0339(19) 0.042(2) 0.035(2) -0.0026(19) 0.0014(16) 0.0005(17)
C21 0.0249(15) 0.0342(19) 0.0271(19) 0.0024(15) 0.0021(13) -0.0032(13)
C22 0.0276(15) 0.0280(17) 0.0281(18) 0.0029(15) 0.0028(13) -0.0037(13)
C23 0.0340(17) 0.0275(19) 0.045(2) -0.0053(18) 0.0010(16) 0.0000(14)
C24 0.0296(16) 0.038(2) 0.041(2) -0.0107(18) -0.0034(16) -0.0004(14)
C25 0.0306(17) 0.039(2) 0.040(2) -0.0023(19) -0.0016(16) -0.0023(15)
C26 0.0311(17) 0.037(2) 0.0267(19) 0.0020(16) 0.0015(14) 0.0024(14)
C27 0.0244(14) 0.0269(17) 0.0324(19) -0.0011(15) -0.0014(13) 0.0012(12)
C28 0.0246(12) 0.0338(16) 0.0331(17) -0.004(2) 0.0014(18) 0.0007(11)
C29 0.0268(16) 0.043(2) 0.041(2) -0.0019(17) -0.0019(14) 0.0049(14)
C30 0.0368(19) 0.039(2) 0.049(3) -0.002(2) -0.0072(17) 0.0075(16)
C31 0.044(2) 0.039(2) 0.035(2) 0.0043(18) 0.0010(16) 0.0098(17)
C32 0.0339(17) 0.036(2) 0.036(2) -0.0054(18) 0.0055(15) 0.0068(15)
C33 0.0248(15) 0.038(2) 0.037(2) 0.0008(18) 0.0020(15) 0.0042(14)
C34 0.0316(18) 0.045(2) 0.035(2) -0.0057(19) -0.0037(15) 0.0040(15)
C35 0.042(2) 0.069(3) 0.028(2) -0.011(2) -0.0056(16) 0.018(2)
C36 0.050(2) 0.063(3) 0.031(2) 0.006(2) 0.0033(18) 0.014(2)
C37 0.067(3) 0.060(3) 0.048(3) 0.018(3) 0.008(2) 0.006(3)
C38 0.047(2) 0.041(2) 0.035(2) 0.004(2) 0.0074(18) 0.0038(18)
Cl1 0.0818(9) 0.1039(13) 0.0736(10) 0.0110(9) 0.0117(8) 0.0382(9)
Cl2 0.197(3) 0.1018(15) 0.1284(19) 0.0634(14) 0.0991(19) 0.0680(16)
C39 0.095(4) 0.070(4) 0.065(4) 0.010(3) 0.024(3) 0.023(3)
Cl3 0.0984(11) 0.0642(8) 0.1042(13) -0.0194(9) -0.0607(10) 0.0208(8)
Cl4 0.0488(6) 0.0536(8) 0.0872(11) 0.0058(7) -0.0190(6) -0.0092(5)
C40 0.068(3) 0.047(3) 0.066(4) -0.002(2) -0.023(3) 0.000(2)
Cl5 0.1236(15) 0.1292(18) 0.0732(12) -0.0044(11) -0.0138(11) -0.0406(13)
Cl6 0.0593(7) 0.1035(12) 0.0476(7) -0.0106(7) 0.0011(5) 0.0163(7)
C41 0.077(4) 0.094(5) 0.040(3) -0.005(3) -0.003(2) 0.018(3)
Cl7 0.1129(16) 0.240(3) 0.0792(13) 0.0276(16) 0.0383(12) 0.0321(19)
Cl8 0.0538(7) 0.0621(9) 0.0820(11) -0.0053(7) 0.0101(6) -0.0058(6)
C42 0.064(3) 0.076(4) 0.073(4) 0.021(3) 0.004(3) 0.014(3)

loop_
_atom_type_symbol
_atom_type_description
_atom_type_scat_dispersion_real
_atom_type_scat_dispersion_imag
_atom_type_scat_source
C C 0.0033 0.0016 'International Tables Vol C Tables 4.2.6.8 and 6.1.1.4'
H H 0.0000 0.0000 'International Tables Vol C Tables 4.2.6.8 and 6.1.1.4'
Cl Cl 0.1484 0.1585 'International Tables Vol C Tables 4.2.6.8 and 6.1.1.4'
N N 0.0061 0.0033 'International Tables Vol C Tables 4.2.6.8 and 6.1.1.4'
O O 0.0106 0.0060 'International Tables Vol C Tables 4.2.6.8 and 6.1.1.4'
P P 0.1023 0.0942 'International Tables Vol C Tables 4.2.6.8 and 6.1.1.4'
Pd Pd -0.9988 1.0072 'International Tables Vol C Tables 4.2.6.8 and 6.1.1.4'

loop_
_geom_angle_atom_site_label_1
_geom_angle_atom_site_label_2
_geom_angle_atom_site_label_3
_geom_angle
N1 Pd1 N2 82.58(10)
N1 Pd1 O1 96.59(11)
N2 Pd1 O1 179.15(11)
N1 Pd1 O2 178.69(11)
N2 Pd1 O2 96.12(11)
O1 Pd1 O2 84.71(9)
N1 P1 C3 107.41(16)
N1 P1 C9 108.89(16)
C3 P1 C9 108.41(17)
N1 P1 C15 114.98(16)
C3 P1 C15 110.04(18)
C9 P1 C15 106.95(17)
N2 P2 C21 106.61(16)
N2 P2 C33 115.88(17)
C21 P2 C33 108.94(19)
N2 P2 C27 108.75(15)
C21 P2 C27 109.12(17)
C33 P2 C27 107.42(17)
C4 O1 Pd1 124.6(2)
C22 O2 Pd1 124.6(2)
C1 N1 P1 117.9(2)
C1 N1 Pd1 109.7(2)
P1 N1 Pd1 114.71(16)
C2 N2 P2 118.8(2)
C2 N2 Pd1 110.2(2)
P2 N2 Pd1 114.02(16)
N1 C1 C2 105.1(3)
N1 C1 H1A 110.7
C2 C1 H1A 110.7
N1 C1 H1B 110.7
C2 C1 H1B 110.7
H1A C1 H1B 108.8
N2 C2 C1 105.3(3)
N2 C2 H2A 110.7
C1 C2 H2A 110.7
N2 C2 H2B 110.7
C1 C2 H2B 110.7
H2A C2 H2B 108.8
C8 C3 C4 120.9(3)
C8 C3 P1 119.8(3)
C4 C3 P1 119.3(3)
O1 C4 C5 118.7(3)
O1 C4 C3 124.8(3)
C5 C4 C3 116.5(3)
C6 C5 C4 121.5(4)
C6 C5 H5 119.3
C4 C5 H5 119.3
C5 C6 C7 121.3(4)
C5 C6 H6 119.3
C7 C6 H6 119.3
C8 C7 C6 119.3(4)
C8 C7 H7 120.3
C6 C7 H7 120.3
C7 C8 C3 120.4(4)
C7 C8 H8 119.8
C3 C8 H8 119.8
C14 C9 C10 118.9(3)
C14 C9 P1 123.2(3)
C10 C9 P1 117.8(3)
C11 C10 C9 120.2(4)
C11 C10 H10 119.9
C9 C10 H10 119.9
C10 C11 C12 120.3(4)
C10 C11 H11 119.9
C12 C11 H11 119.9
C13 C12 C11 120.1(4)
C13 C12 H12 119.9
C11 C12 H12 119.9
C12 C13 C14 120.7(4)
C12 C13 H13 119.6
C14 C13 H13 119.6
C13 C14 C9 119.9(4)
C13 C14 H14 120.1
C9 C14 H14 120.1
C20 C15 C16 119.7(4)
C20 C15 P1 120.5(3)
C16 C15 P1 119.8(3)
C17 C16 C15 119.6(4)
C17 C16 H16 120.2
C15 C16 H16 120.2
C18 C17 C16 120.9(4)
C18 C17 H17 119.6
C16 C17 H17 119.6
C17 C18 C19 119.7(4)
C17 C18 H18 120.2
C19 C18 H18 120.2
C20 C19 C18 119.8(5)
C20 C19 H19 120.1
C18 C19 H19 120.1
C19 C20 C15 120.3(4)
C19 C20 H20 119.8
C15 C20 H20 119.8
C22 C21 C26 120.6(3)
C22 C21 P2 120.3(3)
C26 C21 P2 119.1(3)
O2 C22 C21 124.0(3)
O2 C22 C23 118.8(3)
C21 C22 C23 117.2(3)
C24 C23 C22 121.8(3)
C24 C23 H23 119.1
C22 C23 H23 119.1
C23 C24 C25 120.7(4)
C23 C24 H24 119.6
C25 C24 H24 119.6
C26 C25 C24 119.1(3)
C26 C25 H25 120.5
C24 C25 H25 120.5
C25 C26 C21 120.6(4)
C25 C26 H26 119.7
C21 C26 H26 119.7
C32 C27 C28 119.6(3)
C32 C27 P2 117.8(3)
C28 C27 P2 122.6(3)
C29 C28 C27 119.6(4)
C29 C28 H28 120.2
C27 C28 H28 120.2
C28 C29 C30 120.7(4)
C28 C29 H29 119.6
C30 C29 H29 119.6
C29 C30 C31 119.7(4)
C29 C30 H30 120.1
C31 C30 H30 120.1
C32 C31 C30 119.5(4)
C32 C31 H31 120.3
C30 C31 H31 120.3
C31 C32 C27 120.8(3)
C31 C32 H32 119.6
C27 C32 H32 119.6
C38 C33 C34 118.3(4)
C38 C33 P2 120.6(3)
C34 C33 P2 120.9(3)
C35 C34 C33 119.4(4)
C35 C34 H34 120.3
C33 C34 H34 120.3
C36 C35 C34 121.2(4)
C36 C35 H35 119.4
C34 C35 H35 119.4
C35 C36 C37 119.6(4)
C35 C36 H36 120.2
C37 C36 H36 120.2
C38 C37 C36 120.3(5)
C38 C37 H37 119.8
C36 C37 H37 119.8
C37 C38 C33 121.0(4)
C37 C38 H38 119.5
C33 C38 H38 119.5
Cl2 C39 Cl1 114.1(3)
Cl2 C39 H39A 108.7
Cl1 C39 H39A 108.7
Cl2 C39 H39B 108.7
Cl1 C39 H39B 108.7
H39A C39 H39B 107.6
Cl3 C40 Cl4 110.9(3)
Cl3 C40 H40A 109.5
Cl4 C40 H40A 109.5
Cl3 C40 H40B 109.5
Cl4 C40 H40B 109.5
H40A C40 H40B 108.0
Cl6 C41 Cl5 109.9(3)
Cl6 C41 H41A 109.7
Cl5 C41 H41A 109.7
Cl6 C41 H41B 109.7
Cl5 C41 H41B 109.7
H41A C41 H41B 108.2
Cl7 C42 Cl8 114.5(4)
Cl7 C42 H42A 108.6
Cl8 C42 H42A 108.6
Cl7 C42 H42B 108.6
Cl8 C42 H42B 108.6
H42A C42 H42B 107.6

loop_
_geom_bond_atom_site_label_1
_geom_bond_atom_site_label_2
_geom_bond_distance
Pd1 N1 2.014(3)
Pd1 N2 2.017(3)
Pd1 O1 2.029(2)
Pd1 O2 2.039(2)
P1 N1 1.620(3)
P1 C3 1.777(4)
P1 C9 1.795(4)
P1 C15 1.819(4)
P2 N2 1.623(3)
P2 C21 1.777(4)
P2 C33 1.793(4)
P2 C27 1.804(3)
O1 C4 1.314(4)
O2 C22 1.313(4)
N1 C1 1.482(5)
N2 C2 1.484(4)
C1 C2 1.520(4)
C1 H1A 0.9900
C1 H1B 0.9900
C2 H2A 0.9900
C2 H2B 0.9900
C3 C8 1.412(5)
C3 C4 1.425(5)
C4 C5 1.417(5)
C5 C6 1.381(5)
C5 H5 0.9500
C6 C7 1.388(6)
C6 H6 0.9500
C7 C8 1.383(6)
C7 H7 0.9500
C8 H8 0.9500
C9 C14 1.402(5)
C9 C10 1.420(6)
C10 C11 1.371(6)
C10 H10 0.9500
C11 C12 1.393(6)
C11 H11 0.9500
C12 C13 1.382(6)
C12 H12 0.9500
C13 C14 1.383(5)
C13 H13 0.9500
C14 H14 0.9500
C15 C20 1.387(6)
C15 C16 1.402(6)
C16 C17 1.377(6)
C16 H16 0.9500
C17 C18 1.375(7)
C17 H17 0.9500
C18 C19 1.403(7)
C18 H18 0.9500
C19 C20 1.377(6)
C19 H19 0.9500
C20 H20 0.9500
C21 C22 1.411(5)
C21 C26 1.417(5)
C22 C23 1.417(5)
C23 C24 1.373(5)
C23 H23 0.9500
C24 C25 1.406(5)
C24 H24 0.9500
C25 C26 1.381(6)
C25 H25 0.9500
C26 H26 0.9500
C27 C32 1.386(5)
C27 C28 1.390(5)
C28 C29 1.380(5)
C28 H28 0.9500
C29 C30 1.384(6)
C29 H29 0.9500
C30 C31 1.392(6)
C30 H30 0.9500
C31 C32 1.378(5)
C31 H31 0.9500
C32 H32 0.9500
C33 C38 1.399(6)
C33 C34 1.410(6)
C34 C35 1.387(6)
C34 H34 0.9500
C35 C36 1.378(7)
C35 H35 0.9500
C36 C37 1.380(7)
C36 H36 0.9500
C37 C38 1.377(6)
C37 H37 0.9500
C38 H38 0.9500
Cl1 C39 1.744(6)
Cl2 C39 1.677(6)
C39 H39A 0.9900
C39 H39B 0.9900
Cl3 C40 1.741(5)
Cl4 C40 1.774(5)
C40 H40A 0.9900
C40 H40B 0.9900
Cl5 C41 1.765(6)
Cl6 C41 1.763(7)
C41 H41A 0.9900
C41 H41B 0.9900
Cl7 C42 1.684(7)
Cl8 C42 1.770(6)
C42 H42A 0.9900
C42 H42B 0.9900
